data_4315711
loop_
_publ_author_name
'Kenji Matsumoto'
'Keita Suzuki'
'Toshiaki Tsukuda'
'Taro Tsubomura'

_publ_contact_author_address
;
 3-3-1 Kichijoji-kitamachi, Musashino, Tokyo, 180-8633, Japan
;
_publ_contact_author_email tsubomura@st.seikei.ac.jp
_publ_contact_author_fax +81-422-37-3871
_publ_contact_author_name 'Taro Tsubomura'
_publ_contact_author_phone +81-422-37-3752
_publ_section_title
;
 A Chiral 2,6-Bis(Oxazolinyl)Pyridine Ligand with Amide Groups to Form
 Isomorphous Complexes through All the Lanthanoid Series
;
_journal_name_full 'Inorganic Chemistry'
_journal_page_first 4717
_journal_page_last 4719
_journal_paper_doi 10.1021/ic901743q
_journal_volume 49
_journal_year 2010
_chemical_absolute_configuration rmad
_chemical_formula_moiety 'C42 H60 N13 O18 Pr '
_chemical_formula_sum 'C42 H60 N13 O18 Pr'
_chemical_formula_weight 1175.92
_chemical_name_common '[Pr((S,S)-tBu-pbxa)2](NO3)3'
_space_group_IT_number 18
_symmetry_cell_setting orthorhombic
_symmetry_Int_Tables_number 18
_symmetry_space_group_name_Hall 'P 2 2ab'
_symmetry_space_group_name_H-M 'P 21 21 2'
_cell_angle_alpha 90.0000
_cell_angle_beta 90.0000
_cell_angle_gamma 90.0000
_cell_formula_units_Z 2
_cell_length_a 21.762(15)
_cell_length_b 12.692(9)
_cell_length_c 10.717(7)
_cell_measurement_reflns_used 8421
_cell_measurement_temperature 123.1
_cell_measurement_theta_max 27.5
_cell_measurement_theta_min 3.1
_cell_volume 2960(4)
_computing_cell_refinement CrystalClear
_computing_data_collection CrystalClear
_computing_data_reduction CrystalStructure
_computing_publication_material 'CrystalStructure 3.8'
_computing_structure_refinement SHELXL
_computing_structure_solution SIR92
_diffrn_ambient_temperature 123.1
_diffrn_detector_area_resol_mean 7.31
_diffrn_measured_fraction_theta_full 0.984
_diffrn_measured_fraction_theta_max 0.984
_diffrn_measurement_device_type 'Rigaku Saturn'
_diffrn_measurement_method \w
_diffrn_radiation_type 'Mo K\a'
_diffrn_radiation_wavelength 0.71070
_diffrn_reflns_av_R_equivalents 0.071
_diffrn_reflns_limit_h_max 28
_diffrn_reflns_limit_h_min -28
_diffrn_reflns_limit_k_max 16
_diffrn_reflns_limit_k_min -16
_diffrn_reflns_limit_l_max 13
_diffrn_reflns_limit_l_min -13
_diffrn_reflns_number 27280
_diffrn_reflns_theta_full 27.48
_diffrn_reflns_theta_max 27.48
_exptl_absorpt_coefficient_mu 0.893
_exptl_absorpt_correction_T_max 0.836
_exptl_absorpt_correction_T_min 0.643
_exptl_absorpt_correction_type numerical
_exptl_absorpt_process_details
;
    Higashi, T. (1999). Program for Absorption Correction.
    Rigaku Corporation, Tokyo, Japan.
;
_exptl_crystal_colour pale-green
_exptl_crystal_density_diffrn 1.319
_exptl_crystal_density_method 'not measured'
_exptl_crystal_description prism
_exptl_crystal_F_000 1212.00
_exptl_crystal_size_max 0.50
_exptl_crystal_size_mid 0.20
_exptl_crystal_size_min 0.20
_refine_diff_density_max 1.98
_refine_diff_density_min -0.82
_refine_ls_abs_structure_details 'Flack, H. D. (1983), Acta Cryst. A39, 876-881.  2857 Friedel Pairs'
_refine_ls_abs_structure_Flack 0.03(2)
_refine_ls_extinction_method none
_refine_ls_goodness_of_fit_ref 1.201
_refine_ls_hydrogen_treatment constr
_refine_ls_number_parameters 354
_refine_ls_number_reflns 6612
_refine_ls_R_factor_gt 0.0451
_refine_ls_shift/su_max 0.0000
_refine_ls_structure_factor_coef Fsqd
_refine_ls_weighting_details 'w = 1/[\s^2^(Fo^2^)+(0.0637P)^2^+1.0453P] where P=(Fo^2^+2Fc^2^)/3'
_refine_ls_weighting_scheme calc
_refine_ls_wR_factor_ref 0.1492
_reflns_number_gt 5745
_reflns_number_total 6612
_reflns_threshold_expression F^2^>2.0\s(F^2^)
_cod_data_source_file ic901743q_si_002_4.cif
_cod_data_source_block '__0902_tBu-pbxa_Pr'
_cod_original_cell_volume 2960(3)
_cod_original_formula_sum 'C42 H60 N13 O18 Pr '
_cod_database_code 4315711

loop_
_symmetry_equiv_pos_site_id
_symmetry_equiv_pos_as_xyz
1 +X,+Y,+Z
2 1/2+X,1/2-Y,-Z
3 1/2-X,1/2+Y,-Z
4 -X,-Y,+Z

loop_
_atom_site_label
_atom_site_type_symbol
_atom_site_fract_x
_atom_site_fract_y
_atom_site_fract_z
_atom_site_U_iso_or_equiv
_atom_site_adp_type
_atom_site_occupancy
_atom_site_symmetry_multiplicity
_atom_site_calc_flag
_atom_site_refinement_flags
_atom_site_disorder_assembly
_atom_site_disorder_group
Pr(1) Pr 1.0000 0.0000 0.30623(4) 0.01424(13) Uani 1.00 2 d S . .
O(1) O 1.0787(2) -0.2781(3) 0.5222(4) 0.0266(10) Uani 1.00 1 d . . .
O(2) O 1.10257(19) 0.0321(3) 0.4017(4) 0.0256(10) Uani 1.00 1 d . . .
O(3) O 0.8551(2) -0.1663(4) 0.0661(5) 0.0245(12) Uani 1.00 1 d . . .
O(4) O 0.92081(19) 0.1157(3) 0.1999(4) 0.0247(9) Uani 1.00 1 d . . .
O(5) O 0.7326(2) 0.0872(6) -0.2938(5) 0.0606(19) Uani 1.00 1 d . . .
O(6) O 0.7335(2) 0.0857(4) -0.0941(4) 0.0333(11) Uani 1.00 1 d . . .
O(7) O 0.8187(2) 0.0956(4) -0.1990(4) 0.0345(11) Uani 1.00 1 d . . .
O(8) O 0.9236(5) -0.1487(9) 0.7428(12) 0.054(3) Uani 0.50 1 d P . .
O(9) O 0.9939(8) -0.0328(7) 0.7851(8) 0.047(2) Uani 0.50 1 d P . .
O(10) O 1.0154(5) -0.2001(11) 0.7911(15) 0.076(4) Uani 0.50 1 d P . .
O(11) O 0.5000 0.0000 0.3183(9) 0.100(3) Uani 1.00 2 d S . .
N(1) N 0.9675(2) -0.2031(3) 0.3052(5) 0.0179(10) Uani 1.00 1 d . . .
N(2) N 1.0366(2) -0.1189(3) 0.4893(4) 0.0179(10) Uani 1.00 1 d . . .
N(3) N 1.1905(2) -0.0129(5) 0.5025(5) 0.0272(12) Uani 1.00 1 d . . .
N(4) N 0.9401(2) -0.0736(4) 0.1172(4) 0.0183(10) Uani 1.00 1 d . . .
N(5) N 0.8633(3) 0.1702(5) 0.0369(7) 0.0334(17) Uani 1.00 1 d . . .
N(6) N 0.7610(2) 0.0895(4) -0.1946(5) 0.0256(11) Uani 1.00 1 d . . .
N(7) N 0.9755(6) -0.1270(10) 0.7752(11) 0.037(3) Uani 0.50 1 d P . .
C(1) C 0.9883(2) -0.2685(4) 0.3941(5) 0.0201(14) Uani 1.00 1 d . . .
C(2) C 0.9662(2) -0.3716(4) 0.4068(6) 0.0240(13) Uani 1.00 1 d . . .
C(3) C 0.9214(3) -0.4053(4) 0.3260(7) 0.0301(16) Uani 1.00 1 d . . .
C(4) C 0.8996(2) -0.3405(4) 0.2292(6) 0.0232(14) Uani 1.00 1 d . . .
C(5) C 0.9249(2) -0.2384(4) 0.2245(6) 0.0202(13) Uani 1.00 1 d . . .
C(6) C 1.0351(2) -0.2175(4) 0.4734(6) 0.0195(12) Uani 1.00 1 d . . .
C(7) C 1.1203(3) -0.2052(5) 0.5868(7) 0.0318(16) Uani 1.00 1 d . . .
C(8) C 1.0923(2) -0.0955(4) 0.5621(5) 0.0202(13) Uani 1.00 1 d . . .
C(9) C 1.1301(2) -0.0195(4) 0.4815(6) 0.0215(14) Uani 1.00 1 d . . .
C(10) C 1.2307(3) 0.0600(8) 0.4328(10) 0.061(3) Uani 1.00 1 d . . .
C(11) C 1.2147(4) 0.1696(8) 0.4464(17) 0.133(7) Uani 1.00 1 d . . .
C(12) C 1.2974(3) 0.0381(8) 0.4794(9) 0.059(2) Uani 1.00 1 d . . .
C(13) C 1.2286(3) 0.0276(13) 0.2929(9) 0.121(7) Uani 1.00 1 d . . .
C(14) C 0.9080(2) -0.1572(4) 0.1321(6) 0.0189(12) Uani 1.00 1 d . . .
C(15) C 0.8496(3) -0.0705(5) -0.0067(6) 0.0277(15) Uani 1.00 1 d . . .
C(16) C 0.9071(2) -0.0032(7) 0.0296(5) 0.0229(11) Uani 1.00 1 d . . .
C(17) C 0.8968(2) 0.1005(5) 0.0972(6) 0.0225(13) Uani 1.00 1 d . . .
C(18) C 0.8502(4) 0.2796(5) 0.0749(8) 0.049(2) Uani 1.00 1 d . . .
C(19) C 0.8165(4) 0.3295(6) -0.0356(8) 0.050(2) Uani 1.00 1 d . . .
C(20) C 0.9124(5) 0.3361(7) 0.0930(11) 0.083(4) Uani 1.00 1 d . . .
C(21) C 0.8091(5) 0.2773(8) 0.1901(9) 0.092(4) Uani 1.00 1 d . . .
H(1) H 0.9818 -0.4170 0.4697 0.029 Uiso 1.00 1 c R . .
H(2) H 0.9047 -0.4740 0.3357 0.036 Uiso 1.00 1 c R . .
H(3) H 0.8699 -0.3641 0.1708 0.028 Uiso 1.00 1 c R . .
H(4) H 1.1625 -0.2100 0.5525 0.038 Uiso 1.00 1 c R . .
H(5) H 1.1217 -0.2205 0.6774 0.038 Uiso 1.00 1 c R . .
H(6) H 1.0809 -0.0610 0.6428 0.024 Uiso 1.00 1 c R . .
H(7) H 1.2069 -0.0535 0.5601 0.033 Uiso 1.00 1 c R . .
H(8) H 1.1838 0.1886 0.3838 0.159 Uiso 1.00 1 c R . .
H(9) H 1.2515 0.2131 0.4347 0.159 Uiso 1.00 1 c R . .
H(10) H 1.1979 0.1816 0.5301 0.159 Uiso 1.00 1 c R . .
H(11) H 1.3069 0.0851 0.5493 0.070 Uiso 1.00 1 c R . .
H(12) H 1.3265 0.0507 0.4113 0.070 Uiso 1.00 1 c R . .
H(13) H 1.3006 -0.0353 0.5070 0.070 Uiso 1.00 1 c R . .
H(14) H 1.2608 -0.0246 0.2762 0.146 Uiso 1.00 1 c R . .
H(15) H 1.2354 0.0899 0.2406 0.146 Uiso 1.00 1 c R . .
H(16) H 1.1883 -0.0029 0.2736 0.146 Uiso 1.00 1 c R . .
H(17) H 0.8112 -0.0327 0.0142 0.033 Uiso 1.00 1 c R . .
H(18) H 0.8497 -0.0865 -0.0971 0.033 Uiso 1.00 1 c R . .
H(19) H 0.9330 0.0091 -0.0460 0.027 Uiso 1.00 1 c R . .
H(20) H 0.8470 0.1492 -0.0340 0.040 Uiso 1.00 1 c R . .
H(21) H 0.8464 0.3611 -0.0926 0.060 Uiso 1.00 1 c R . .
H(22) H 0.7884 0.3840 -0.0050 0.060 Uiso 1.00 1 c R . .
H(23) H 0.7930 0.2752 -0.0798 0.060 Uiso 1.00 1 c R . .
H(24) H 0.9266 0.3260 0.1790 0.100 Uiso 1.00 1 c R . .
H(25) H 0.9074 0.4115 0.0764 0.100 Uiso 1.00 1 c R . .
H(26) H 0.9427 0.3065 0.0351 0.100 Uiso 1.00 1 c R . .
H(27) H 0.7659 0.2786 0.1642 0.110 Uiso 1.00 1 c R . .
H(28) H 0.8178 0.3388 0.2424 0.110 Uiso 1.00 1 c R . .
H(29) H 0.8171 0.2128 0.2378 0.110 Uiso 1.00 1 c R . .

loop_
_atom_site_aniso_label
_atom_site_aniso_U_11
_atom_site_aniso_U_22
_atom_site_aniso_U_33
_atom_site_aniso_U_12
_atom_site_aniso_U_13
_atom_site_aniso_U_23
Pr(1) 0.01181(19) 0.01264(18) 0.0183(2) 0.0004(2) 0.0000 0.0000
O(1) 0.026(2) 0.022(2) 0.032(2) 0.0023(18) -0.005(2) 0.003(2)
O(2) 0.021(2) 0.021(2) 0.035(2) -0.0056(15) -0.012(2) 0.0104(18)
O(3) 0.021(2) 0.023(2) 0.029(3) -0.0054(19) -0.013(2) 0.003(2)
O(4) 0.025(2) 0.021(2) 0.028(2) 0.0029(17) -0.014(2) -0.002(2)
O(5) 0.031(2) 0.122(5) 0.028(3) 0.027(3) -0.012(2) -0.022(3)
O(6) 0.027(2) 0.046(3) 0.026(2) 0.007(2) 0.004(2) 0.007(2)
O(7) 0.024(2) 0.052(3) 0.028(2) -0.003(2) 0.001(2) 0.011(2)
O(8) 0.042(6) 0.060(7) 0.060(8) -0.012(5) 0.007(6) -0.004(6)
O(9) 0.067(8) 0.049(6) 0.025(4) -0.004(8) 0.003(7) -0.012(3)
O(10) 0.061(9) 0.066(8) 0.101(11) 0.017(6) -0.001(8) 0.035(8)
O(11) 0.173(11) 0.061(5) 0.066(6) -0.048(8) 0.0000 0.0000
N(1) 0.014(2) 0.017(2) 0.023(2) 0.0034(18) 0.006(2) -0.003(2)
N(2) 0.014(2) 0.017(2) 0.023(2) 0.0000(19) 0.000(2) 0.003(2)
N(3) 0.018(2) 0.027(3) 0.037(2) -0.006(2) -0.013(2) 0.009(3)
N(4) 0.021(2) 0.018(2) 0.016(2) -0.002(2) 0.002(2) 0.001(2)
N(5) 0.035(3) 0.022(3) 0.044(4) 0.001(2) -0.016(3) 0.001(3)
N(6) 0.024(2) 0.028(2) 0.025(2) 0.005(2) -0.008(2) 0.001(2)
N(7) 0.046(7) 0.042(7) 0.024(6) -0.002(6) 0.012(5) -0.003(5)
C(1) 0.024(4) 0.016(2) 0.020(2) 0.002(2) 0.005(2) -0.001(2)
C(2) 0.030(3) 0.013(2) 0.029(3) -0.001(2) 0.003(3) 0.004(2)
C(3) 0.027(3) 0.015(2) 0.048(4) -0.005(2) 0.006(3) 0.003(3)
C(4) 0.019(3) 0.019(2) 0.032(4) -0.005(2) 0.002(2) -0.004(2)
C(5) 0.017(2) 0.016(2) 0.028(3) 0.003(2) 0.005(2) -0.002(2)
C(6) 0.010(2) 0.024(3) 0.024(3) 0.003(2) 0.004(2) 0.006(2)
C(7) 0.025(3) 0.024(3) 0.046(4) -0.005(2) -0.015(3) 0.013(3)
C(8) 0.018(2) 0.023(3) 0.019(3) 0.005(2) -0.001(2) 0.006(2)
C(9) 0.020(2) 0.011(3) 0.034(3) -0.001(2) -0.002(2) 0.001(2)
C(10) 0.023(3) 0.069(6) 0.092(7) -0.019(3) -0.022(4) 0.055(5)
C(11) 0.056(6) 0.066(7) 0.28(2) -0.044(5) -0.092(9) 0.101(10)
C(12) 0.032(4) 0.077(6) 0.066(6) -0.020(4) -0.015(4) 0.036(5)
C(13) 0.033(4) 0.27(2) 0.062(6) -0.059(8) -0.018(4) 0.098(11)
C(14) 0.018(3) 0.019(3) 0.019(3) 0.000(2) 0.002(2) -0.004(2)
C(15) 0.032(3) 0.020(3) 0.030(3) -0.002(2) -0.010(3) -0.003(2)
C(16) 0.022(2) 0.024(2) 0.023(2) 0.003(3) -0.006(2) -0.003(4)
C(17) 0.021(3) 0.020(3) 0.027(3) 0.001(2) -0.004(2) 0.003(2)
C(18) 0.069(5) 0.020(3) 0.059(5) 0.015(3) -0.039(5) -0.012(3)
C(19) 0.062(5) 0.033(4) 0.055(5) 0.012(3) -0.035(4) 0.012(3)
C(20) 0.109(8) 0.028(4) 0.112(9) -0.006(5) -0.075(8) 0.004(5)
C(21) 0.156(11) 0.073(7) 0.048(6) 0.079(7) -0.026(7) -0.021(5)

loop_
_atom_type_symbol
_atom_type_description
_atom_type_scat_dispersion_real
_atom_type_scat_dispersion_imag
_atom_type_scat_source
C C 0.003 0.002
;
International Tables for Crystallography
(1992, Vol. C, Tables 4.2.6.8 and 6.1.1.4)
;
H H 0.000 0.000
;
International Tables for Crystallography
(1992, Vol. C, Table 6.1.1.4)
;
Pr Pr -0.218 2.821
;
International Tables for Crystallography
(1992, Vol. C, Tables 4.2.6.8 and 6.1.1.4)
;
N N 0.006 0.003
;
International Tables for Crystallography
(1992, Vol. C, Tables 4.2.6.8 and 6.1.1.4)
;
O O 0.011 0.006
;
International Tables for Crystallography
(1992, Vol. C, Tables 4.2.6.8 and 6.1.1.4)
;

loop_
_geom_angle_atom_site_label_1
_geom_angle_atom_site_label_2
_geom_angle_atom_site_label_3
_geom_angle
_geom_angle_publ_flag
_geom_angle_site_symmetry_1
_geom_angle_site_symmetry_2
_geom_angle_site_symmetry_3
O(2) Pr(1) O(2) 131.44(15) yes . . 4_755
O(2) Pr(1) O(4) 134.41(13) yes . . .
O(2) Pr(1) O(4) 70.73(14) yes . . 4_755
O(2) Pr(1) N(1) 113.37(13) yes . . .
O(2) Pr(1) N(1) 66.84(13) yes . . 4_755
O(2) Pr(1) N(2) 60.64(14) yes . . .
O(2) Pr(1) N(2) 82.52(14) yes . . 4_755
O(2) Pr(1) N(4) 146.51(15) yes . . .
O(2) Pr(1) N(4) 79.10(15) yes . . 4_755
O(2) Pr(1) O(4) 70.73(14) yes 4_755 . .
O(2) Pr(1) O(4) 134.41(13) yes 4_755 . 4_755
O(2) Pr(1) N(1) 66.84(13) yes 4_755 . .
O(2) Pr(1) N(1) 113.37(13) yes 4_755 . 4_755
O(2) Pr(1) N(2) 82.52(14) yes 4_755 . .
O(2) Pr(1) N(2) 60.64(14) yes 4_755 . 4_755
O(2) Pr(1) N(4) 79.10(15) yes 4_755 . .
O(2) Pr(1) N(4) 146.51(15) yes 4_755 . 4_755
O(4) Pr(1) O(4) 126.56(15) yes . . 4_755
O(4) Pr(1) N(1) 112.14(13) yes . . .
O(4) Pr(1) N(1) 67.63(13) yes . . 4_755
O(4) Pr(1) N(2) 152.11(14) yes . . .
O(4) Pr(1) N(2) 78.15(15) yes . . 4_755
O(4) Pr(1) N(4) 60.92(15) yes . . .
O(4) Pr(1) N(4) 77.35(15) yes . . 4_755
O(4) Pr(1) N(1) 67.63(13) yes 4_755 . .
O(4) Pr(1) N(1) 112.14(13) yes 4_755 . 4_755
O(4) Pr(1) N(2) 78.15(15) yes 4_755 . .
O(4) Pr(1) N(2) 152.11(14) yes 4_755 . 4_755
O(4) Pr(1) N(4) 77.35(15) yes 4_755 . .
O(4) Pr(1) N(4) 60.92(15) yes 4_755 . 4_755
N(1) Pr(1) N(1) 179.52(16) yes . . 4_755
N(1) Pr(1) N(2) 61.62(15) yes . . .
N(1) Pr(1) N(2) 118.79(15) yes . . 4_755
N(1) Pr(1) N(4) 60.96(15) yes . . .
N(1) Pr(1) N(4) 118.62(16) yes . . 4_755
N(1) Pr(1) N(2) 118.79(15) yes 4_755 . .
N(1) Pr(1) N(2) 61.62(15) yes 4_755 . 4_755
N(1) Pr(1) N(4) 118.62(16) yes 4_755 . .
N(1) Pr(1) N(4) 60.96(15) yes 4_755 . 4_755
N(2) Pr(1) N(2) 82.03(15) yes . . 4_755
N(2) Pr(1) N(4) 122.44(15) yes . . .
N(2) Pr(1) N(4) 130.30(15) yes . . 4_755
N(2) Pr(1) N(4) 130.30(15) yes 4_755 . .
N(2) Pr(1) N(4) 122.44(15) yes 4_755 . 4_755
N(4) Pr(1) N(4) 76.74(15) yes . . 4_755
C(6) O(1) C(7) 105.2(4) yes . . .
Pr(1) O(2) C(9) 129.3(3) yes . . .
C(14) O(3) C(15) 106.2(4) yes . . .
Pr(1) O(4) C(17) 126.8(4) yes . . .
O(9) O(9) N(7) 175.1(14) yes 4_755 . .
Pr(1) N(1) C(1) 120.2(3) yes . . .
Pr(1) N(1) C(5) 120.4(3) yes . . .
C(1) N(1) C(5) 118.9(4) yes . . .
Pr(1) N(2) C(6) 117.7(4) yes . . .
Pr(1) N(2) C(8) 122.4(3) yes . . .
C(6) N(2) C(8) 107.1(4) yes . . .
C(9) N(3) C(10) 122.5(5) yes . . .
Pr(1) N(4) C(14) 118.5(4) yes . . .
Pr(1) N(4) C(16) 121.6(4) yes . . .
C(14) N(4) C(16) 108.3(5) yes . . .
C(17) N(5) C(18) 127.2(7) yes . . .
O(5) N(6) O(6) 120.7(5) yes . . .
O(5) N(6) O(7) 118.0(5) yes . . .
O(6) N(6) O(7) 121.3(5) yes . . .
O(8) N(7) O(9) 122.2(14) yes . . .
O(8) N(7) O(10) 120.3(13) yes . . .
O(9) N(7) O(10) 117.3(14) yes . . .
N(1) C(1) C(2) 122.0(5) yes . . .
N(1) C(1) C(6) 111.8(4) yes . . .
C(2) C(1) C(6) 126.2(5) yes . . .
C(1) C(2) C(3) 118.3(5) yes . . .
C(2) C(3) C(4) 121.4(5) yes . . .
C(3) C(4) C(5) 115.7(5) yes . . .
N(1) C(5) C(4) 123.5(5) yes . . .
N(1) C(5) C(14) 111.8(5) yes . . .
C(4) C(5) C(14) 124.7(5) yes . . .
O(1) C(6) N(2) 120.1(5) yes . . .
O(1) C(6) C(1) 117.7(5) yes . . .
N(2) C(6) C(1) 122.1(5) yes . . .
O(1) C(7) C(8) 104.1(5) yes . . .
N(2) C(8) C(7) 103.6(4) yes . . .
N(2) C(8) C(9) 105.6(4) yes . . .
C(7) C(8) C(9) 116.9(5) yes . . .
O(2) C(9) N(3) 124.1(5) yes . . .
O(2) C(9) C(8) 117.7(5) yes . . .
N(3) C(9) C(8) 118.2(5) yes . . .
N(3) C(10) C(11) 114.2(8) yes . . .
N(3) C(10) C(12) 106.1(7) yes . . .
N(3) C(10) C(13) 107.8(8) yes . . .
C(11) C(10) C(12) 111.4(8) yes . . .
C(11) C(10) C(13) 110.2(11) yes . . .
C(12) C(10) C(13) 106.8(7) yes . . .
O(3) C(14) N(4) 117.9(5) yes . . .
O(3) C(14) C(5) 120.2(5) yes . . .
N(4) C(14) C(5) 121.8(5) yes . . .
O(3) C(15) C(16) 105.0(5) yes . . .
N(4) C(16) C(15) 102.5(6) yes . . .
N(4) C(16) C(17) 107.0(4) yes . . .
C(15) C(16) C(17) 118.3(5) yes . . .
O(4) C(17) N(5) 124.6(6) yes . . .
O(4) C(17) C(16) 119.9(5) yes . . .
N(5) C(17) C(16) 115.5(6) yes . . .
N(5) C(18) C(19) 105.6(7) yes . . .
N(5) C(18) C(20) 107.6(7) yes . . .
N(5) C(18) C(21) 108.6(7) yes . . .
C(19) C(18) C(20) 109.0(7) yes . . .
C(19) C(18) C(21) 110.6(7) yes . . .
C(20) C(18) C(21) 115.0(8) yes . . .
C(9) N(3) H(7) 118.7 no . . .
C(10) N(3) H(7) 118.7 no . . .
C(17) N(5) H(20) 116.4 no . . .
C(18) N(5) H(20) 116.4 no . . .
C(1) C(2) H(1) 120.8 no . . .
C(3) C(2) H(1) 120.8 no . . .
C(2) C(3) H(2) 119.3 no . . .
C(4) C(3) H(2) 119.3 no . . .
C(3) C(4) H(3) 122.2 no . . .
C(5) C(4) H(3) 122.2 no . . .
O(1) C(7) H(4) 110.9 no . . .
O(1) C(7) H(5) 110.9 no . . .
C(8) C(7) H(4) 110.9 no . . .
C(8) C(7) H(5) 110.9 no . . .
H(4) C(7) H(5) 109.0 no . . .
N(2) C(8) H(6) 110.1 no . . .
C(7) C(8) H(6) 110.1 no . . .
C(9) C(8) H(6) 110.1 no . . .
C(10) C(11) H(8) 109.5 no . . .
C(10) C(11) H(9) 109.5 no . . .
C(10) C(11) H(10) 109.5 no . . .
H(8) C(11) H(9) 109.5 no . . .
H(8) C(11) H(10) 109.5 no . . .
H(9) C(11) H(10) 109.5 no . . .
C(10) C(12) H(11) 109.5 no . . .
C(10) C(12) H(12) 109.5 no . . .
C(10) C(12) H(13) 109.5 no . . .
H(11) C(12) H(12) 109.5 no . . .
H(11) C(12) H(13) 109.5 no . . .
H(12) C(12) H(13) 109.5 no . . .
C(10) C(13) H(14) 109.5 no . . .
C(10) C(13) H(15) 109.5 no . . .
C(10) C(13) H(16) 109.5 no . . .
H(14) C(13) H(15) 109.5 no . . .
H(14) C(13) H(16) 109.5 no . . .
H(15) C(13) H(16) 109.5 no . . .
O(3) C(15) H(17) 110.8 no . . .
O(3) C(15) H(18) 110.8 no . . .
C(16) C(15) H(17) 110.8 no . . .
C(16) C(15) H(18) 110.8 no . . .
H(17) C(15) H(18) 108.8 no . . .
N(4) C(16) H(19) 109.5 no . . .
C(15) C(16) H(19) 109.5 no . . .
C(17) C(16) H(19) 109.5 no . . .
C(18) C(19) H(21) 109.5 no . . .
C(18) C(19) H(22) 109.5 no . . .
C(18) C(19) H(23) 109.5 no . . .
H(21) C(19) H(22) 109.5 no . . .
H(21) C(19) H(23) 109.5 no . . .
H(22) C(19) H(23) 109.5 no . . .
C(18) C(20) H(24) 109.5 no . . .
C(18) C(20) H(25) 109.5 no . . .
C(18) C(20) H(26) 109.5 no . . .
H(24) C(20) H(25) 109.5 no . . .
H(24) C(20) H(26) 109.5 no . . .
H(25) C(20) H(26) 109.5 no . . .
C(18) C(21) H(27) 109.5 no . . .
C(18) C(21) H(28) 109.5 no . . .
C(18) C(21) H(29) 109.5 no . . .
H(27) C(21) H(28) 109.5 no . . .
H(27) C(21) H(29) 109.5 no . . .
H(28) C(21) H(29) 109.5 no . . .

loop_
_geom_bond_atom_site_label_1
_geom_bond_atom_site_label_2
_geom_bond_distance
_geom_bond_publ_flag
_geom_bond_site_symmetry_1
_geom_bond_site_symmetry_2
Pr(1) O(2) 2.489(4) yes . .
Pr(1) O(2) 2.489(4) yes . 4_755
Pr(1) O(4) 2.535(4) yes . .
Pr(1) O(4) 2.535(4) yes . 4_755
Pr(1) N(1) 2.674(4) yes . .
Pr(1) N(1) 2.674(4) yes . 4_755
Pr(1) N(2) 2.600(5) yes . .
Pr(1) N(2) 2.600(5) yes . 4_755
Pr(1) N(4) 2.584(5) yes . .
Pr(1) N(4) 2.584(5) yes . 4_755
O(1) C(6) 1.329(7) yes . .
O(1) C(7) 1.469(8) yes . .
O(2) C(9) 1.232(7) yes . .
O(3) C(14) 1.356(8) yes . .
O(3) C(15) 1.449(8) yes . .
O(4) C(17) 1.234(8) yes . .
O(5) N(6) 1.230(8) yes . .
O(6) N(6) 1.233(7) yes . .
O(7) N(6) 1.259(6) yes . .
O(8) N(7) 1.214(17) yes . .
O(9) O(9) 0.873(15) yes . 4_755
O(9) N(7) 1.266(17) yes . .
O(10) N(7) 1.281(18) yes . .
N(1) C(1) 1.342(7) yes . .
N(1) C(5) 1.344(7) yes . .
N(2) C(6) 1.264(7) yes . .
N(2) C(8) 1.471(7) yes . .
N(3) C(9) 1.336(7) yes . .
N(3) C(10) 1.477(11) yes . .
N(4) C(14) 1.280(7) yes . .
N(4) C(16) 1.482(8) yes . .
N(5) C(17) 1.315(9) yes . .
N(5) C(18) 1.475(10) yes . .
C(1) C(2) 1.401(8) yes . .
C(1) C(6) 1.475(8) yes . .
C(2) C(3) 1.373(9) yes . .
C(3) C(4) 1.406(9) yes . .
C(4) C(5) 1.409(8) yes . .
C(5) C(14) 1.476(8) yes . .
C(7) C(8) 1.544(9) yes . .
C(8) C(9) 1.534(8) yes . .
C(10) C(11) 1.442(14) yes . .
C(10) C(12) 1.560(11) yes . .
C(10) C(13) 1.555(15) yes . .
C(15) C(16) 1.563(9) yes . .
C(16) C(17) 1.519(10) yes . .
C(18) C(19) 1.531(12) yes . .
C(18) C(20) 1.545(14) yes . .
C(18) C(21) 1.526(14) yes . .
N(3) H(7) 0.880 no . .
N(5) H(20) 0.880 no . .
C(2) H(1) 0.950 no . .
C(3) H(2) 0.950 no . .
C(4) H(3) 0.950 no . .
C(7) H(4) 0.990 no . .
C(7) H(5) 0.990 no . .
C(8) H(6) 1.000 no . .
C(11) H(8) 0.980 no . .
C(11) H(9) 0.980 no . .
C(11) H(10) 0.980 no . .
C(12) H(11) 0.980 no . .
C(12) H(12) 0.980 no . .
C(12) H(13) 0.980 no . .
C(13) H(14) 0.980 no . .
C(13) H(15) 0.980 no . .
C(13) H(16) 0.980 no . .
C(15) H(17) 0.990 no . .
C(15) H(18) 0.990 no . .
C(16) H(19) 1.000 no . .
C(19) H(21) 0.980 no . .
C(19) H(22) 0.980 no . .
C(19) H(23) 0.980 no . .
C(20) H(24) 0.980 no . .
C(20) H(25) 0.980 no . .
C(20) H(26) 0.980 no . .
C(21) H(27) 0.980 no . .
C(21) H(28) 0.980 no . .
C(21) H(29) 0.980 no . .

loop_
_geom_contact_atom_site_label_1
_geom_contact_atom_site_label_2
_geom_contact_distance
_geom_contact_publ_flag
_geom_contact_site_symmetry_1
_geom_contact_site_symmetry_2
Pr(1) C(1) 3.545(5) ? . .
Pr(1) C(1) 3.545(5) ? . 4_755
Pr(1) C(5) 3.548(5) ? . .
Pr(1) C(5) 3.548(5) ? . 4_755
Pr(1) C(6) 3.378(6) ? . .
Pr(1) C(6) 3.378(6) ? . 4_755
Pr(1) C(9) 3.406(6) ? . .
Pr(1) C(9) 3.406(6) ? . 4_755
Pr(1) C(14) 3.386(6) ? . .
Pr(1) C(14) 3.386(6) ? . 4_755
Pr(1) C(16) 3.588(5) ? . .
Pr(1) C(16) 3.588(5) ? . 4_755
Pr(1) C(17) 3.420(6) ? . .
Pr(1) C(17) 3.420(6) ? . 4_755
O(1) O(10) 3.344(16) ? . .
O(1) N(1) 3.488(6) ? . .
O(1) N(2) 2.246(6) ? . .
O(1) C(1) 2.401(7) ? . .
O(1) C(2) 2.988(7) ? . .
O(1) C(8) 2.375(7) ? . .
O(1) C(9) 3.494(6) ? . .
O(1) C(12) 3.567(9) ? . 3_746
O(2) O(4) 2.908(6) ? . 4_755
O(2) N(1) 2.848(6) ? . 4_755
O(2) N(2) 2.571(6) ? . .
O(2) N(2) 3.357(6) ? . 4_755
O(2) N(3) 2.269(6) ? . .
O(2) N(4) 3.231(6) ? . 4_755
O(2) C(1) 3.595(6) ? . 4_755
O(2) C(5) 3.290(7) ? . 4_755
O(2) C(6) 3.575(7) ? . .
O(2) C(8) 2.372(7) ? . .
O(2) C(10) 2.831(8) ? . .
O(2) C(11) 3.039(11) ? . .
O(2) C(13) 2.981(9) ? . .
O(2) C(14) 3.305(8) ? . 4_755
O(3) N(1) 3.573(7) ? . .
O(3) N(4) 2.259(7) ? . .
O(3) C(4) 2.981(8) ? . .
O(3) C(5) 2.456(8) ? . .
O(3) C(13) 3.511(13) ? . 4_755
O(3) C(16) 2.390(9) ? . .
O(3) C(17) 3.521(8) ? . .
O(4) O(2) 2.908(6) ? . 4_755
O(4) N(1) 2.901(6) ? . 4_755
O(4) N(2) 3.237(7) ? . 4_755
O(4) N(4) 2.595(6) ? . .
O(4) N(4) 3.199(6) ? . 4_755
O(4) N(5) 2.257(8) ? . .
O(4) C(1) 3.465(7) ? . 4_755
O(4) C(6) 3.344(7) ? . 4_755
O(4) C(9) 3.439(8) ? . 4_755
O(4) C(14) 3.550(7) ? . .
O(4) C(15) 3.590(8) ? . .
O(4) C(16) 2.387(8) ? . .
O(4) C(18) 2.912(9) ? . .
O(4) C(20) 3.028(10) ? . .
O(4) C(21) 3.183(12) ? . .
O(5) O(6) 2.141(7) ? . .
O(5) O(7) 2.134(7) ? . .
O(5) N(3) 2.910(7) ? . 4_754
O(5) C(3) 3.369(8) ? . 3_655
O(5) C(4) 3.098(8) ? . 3_655
O(5) C(10) 3.567(12) ? . 4_754
O(5) C(11) 3.514(14) ? . 2_455
O(5) C(12) 2.977(11) ? . 4_754
O(6) O(5) 2.141(7) ? . .
O(6) O(7) 2.173(6) ? . .
O(6) N(5) 3.333(8) ? . .
O(6) C(4) 3.372(7) ? . 3_655
O(6) C(15) 3.346(8) ? . .
O(7) O(5) 2.134(7) ? . .
O(7) O(6) 2.173(6) ? . .
O(7) N(3) 3.373(7) ? . 4_754
O(7) N(5) 2.869(9) ? . .
O(7) C(7) 2.994(9) ? . 4_754
O(7) C(8) 3.211(7) ? . 4_754
O(7) C(15) 3.024(8) ? . .
O(7) C(16) 3.359(7) ? . .
O(7) C(19) 3.447(9) ? . .
O(8) O(9) 2.171(19) ? . .
O(8) O(9) 2.955(18) ? . 4_755
O(8) O(10) 2.164(17) ? . .
O(8) C(15) 3.284(14) ? . 1_556
O(9) O(8) 2.171(19) ? . .
O(9) O(8) 2.955(18) ? . 4_755
O(9) O(10) 2.175(17) ? . .
O(9) O(10) 2.963(17) ? . 4_755
O(9) N(2) 3.479(11) ? . .
O(9) N(7) 2.137(17) ? . 4_755
O(9) C(8) 3.305(15) ? . .
O(9) C(8) 3.446(14) ? . 4_755
O(9) C(16) 3.253(14) ? . 1_556
O(9) C(16) 3.423(14) ? . 4_756
O(10) O(1) 3.344(16) ? . .
O(10) O(8) 2.164(17) ? . .
O(10) O(9) 2.175(17) ? . .
O(10) O(9) 2.963(16) ? . 4_755
O(10) N(2) 3.426(17) ? . .
O(10) C(6) 3.439(17) ? . .
O(10) C(7) 3.164(16) ? . .
O(10) C(8) 3.254(16) ? . .
O(11) C(2) 3.447(10) ? . 2_446
O(11) C(2) 3.447(10) ? . 3_656
N(1) O(1) 3.488(6) ? . .
N(1) O(2) 2.848(6) ? . 4_755
N(1) O(3) 3.573(7) ? . .
N(1) O(4) 2.901(6) ? . 4_755
N(1) N(2) 2.702(7) ? . .
N(1) N(4) 2.668(7) ? . .
N(1) C(2) 2.399(7) ? . .
N(1) C(3) 2.765(7) ? . .
N(1) C(4) 2.426(7) ? . .
N(1) C(6) 2.334(7) ? . .
N(1) C(14) 2.336(8) ? . .
N(2) O(1) 2.246(6) ? . .
N(2) O(2) 2.571(6) ? . .
N(2) O(2) 3.357(6) ? . 4_755
N(2) O(4) 3.237(7) ? . 4_755
N(2) O(9) 3.479(11) ? . .
N(2) O(10) 3.426(17) ? . .
N(2) N(1) 2.702(7) ? . .
N(2) N(2) 3.413(6) ? . 4_755
N(2) N(7) 3.342(13) ? . .
N(2) C(1) 2.398(7) ? . .
N(2) C(7) 2.369(8) ? . .
N(2) C(9) 2.394(7) ? . .
N(3) O(2) 2.269(6) ? . .
N(3) O(5) 2.910(7) ? . 4_756
N(3) O(7) 3.373(7) ? . 4_756
N(3) N(6) 3.551(8) ? . 4_756
N(3) C(7) 3.018(9) ? . .
N(3) C(8) 2.465(7) ? . .
N(3) C(11) 2.450(13) ? . .
N(3) C(12) 2.428(9) ? . .
N(3) C(13) 2.449(11) ? . .
N(4) O(2) 3.231(6) ? . 4_755
N(4) O(3) 2.259(7) ? . .
N(4) O(4) 2.595(6) ? . .
N(4) O(4) 3.199(6) ? . 4_755
N(4) N(1) 2.668(7) ? . .
N(4) N(4) 3.208(7) ? . 4_755
N(4) C(5) 2.409(7) ? . .
N(4) C(15) 2.375(8) ? . .
N(4) C(16) 3.590(7) ? . 4_755
N(4) C(17) 2.412(8) ? . .
N(4) C(17) 3.573(8) ? . 4_755
N(5) O(4) 2.257(8) ? . .
N(5) O(6) 3.333(8) ? . .
N(5) O(7) 2.869(9) ? . .
N(5) N(6) 3.487(9) ? . .
N(5) C(15) 3.104(9) ? . .
N(5) C(16) 2.399(11) ? . .
N(5) C(19) 2.394(10) ? . .
N(5) C(20) 2.437(11) ? . .
N(5) C(21) 2.437(13) ? . .
N(6) N(3) 3.551(8) ? . 4_754
N(6) N(5) 3.487(9) ? . .
N(6) C(15) 3.450(8) ? . .
N(7) O(9) 2.137(17) ? . 4_755
N(7) N(2) 3.342(13) ? . .
N(7) N(7) 3.396(19) ? . 4_755
N(7) C(8) 3.439(14) ? . .
N(7) C(16) 3.482(14) ? . 1_556
C(1) Pr(1) 3.545(5) ? . .
C(1) O(1) 2.401(7) ? . .
C(1) O(2) 3.595(6) ? . 4_755
C(1) O(4) 3.465(7) ? . 4_755
C(1) N(2) 2.398(7) ? . .
C(1) C(3) 2.382(8) ? . .
C(1) C(4) 2.772(8) ? . .
C(1) C(5) 2.313(8) ? . .
C(1) C(14) 3.597(8) ? . .
C(2) O(1) 2.988(7) ? . .
C(2) O(11) 3.447(10) ? . 2_546
C(2) N(1) 2.399(7) ? . .
C(2) C(2) 3.577(8) ? . 4_745
C(2) C(4) 2.423(9) ? . .
C(2) C(5) 2.735(9) ? . .
C(2) C(6) 2.565(8) ? . .
C(3) O(5) 3.369(8) ? . 3_645
C(3) N(1) 2.765(7) ? . .
C(3) C(1) 2.382(8) ? . .
C(3) C(5) 2.383(8) ? . .
C(4) O(3) 2.981(8) ? . .
C(4) O(5) 3.098(8) ? . 3_645
C(4) O(6) 3.372(7) ? . 3_645
C(4) N(1) 2.426(7) ? . .
C(4) C(1) 2.772(8) ? . .
C(4) C(2) 2.423(9) ? . .
C(4) C(14) 2.556(8) ? . .
C(5) Pr(1) 3.548(5) ? . .
C(5) O(2) 3.290(7) ? . 4_755
C(5) O(3) 2.456(8) ? . .
C(5) N(4) 2.409(7) ? . .
C(5) C(1) 2.313(8) ? . .
C(5) C(2) 2.735(9) ? . .
C(5) C(3) 2.383(8) ? . .
C(5) C(6) 3.596(8) ? . .
C(6) Pr(1) 3.378(6) ? . .
C(6) O(2) 3.575(7) ? . .
C(6) O(4) 3.344(7) ? . 4_755
C(6) O(10) 3.439(17) ? . .
C(6) N(1) 2.334(7) ? . .
C(6) C(2) 2.565(8) ? . .
C(6) C(5) 3.596(8) ? . .
C(6) C(7) 2.224(9) ? . .
C(6) C(8) 2.203(8) ? . .
C(6) C(9) 3.255(8) ? . .
C(7) O(7) 2.994(9) ? . 4_756
C(7) O(10) 3.164(16) ? . .
C(7) N(2) 2.369(8) ? . .
C(7) N(3) 3.018(9) ? . .
C(7) C(6) 2.224(9) ? . .
C(7) C(9) 2.622(8) ? . .
C(8) O(1) 2.375(7) ? . .
C(8) O(2) 2.372(7) ? . .
C(8) O(7) 3.211(7) ? . 4_756
C(8) O(9) 3.305(15) ? . .
C(8) O(9) 3.446(14) ? . 4_755
C(8) O(10) 3.254(16) ? . .
C(8) N(3) 2.465(7) ? . .
C(8) N(7) 3.439(14) ? . .
C(8) C(6) 2.203(8) ? . .
C(9) Pr(1) 3.406(6) ? . .
C(9) O(1) 3.494(6) ? . .
C(9) O(4) 3.439(8) ? . 4_755
C(9) N(2) 2.394(7) ? . .
C(9) C(6) 3.255(8) ? . .
C(9) C(7) 2.622(8) ? . .
C(9) C(10) 2.468(9) ? . .
C(9) C(11) 3.049(12) ? . .
C(9) C(13) 3.007(11) ? . .
C(10) O(2) 2.831(8) ? . .
C(10) O(5) 3.567(12) ? . 4_756
C(10) C(9) 2.468(9) ? . .
C(11) O(2) 3.039(11) ? . .
C(11) O(5) 3.514(15) ? . 2_555
C(11) N(3) 2.450(13) ? . .
C(11) C(9) 3.049(12) ? . .
C(11) C(12) 2.480(13) ? . .
C(11) C(13) 2.46(2) ? . .
C(12) O(1) 3.567(9) ? . 3_756
C(12) O(5) 2.977(11) ? . 4_756
C(12) N(3) 2.428(9) ? . .
C(12) C(11) 2.480(13) ? . .
C(12) C(13) 2.501(13) ? . .
C(13) O(2) 2.981(9) ? . .
C(13) O(3) 3.511(13) ? . 4_755
C(13) N(3) 2.449(11) ? . .
C(13) C(9) 3.007(11) ? . .
C(13) C(11) 2.46(2) ? . .
C(13) C(12) 2.501(13) ? . .
C(14) Pr(1) 3.386(6) ? . .
C(14) O(2) 3.305(8) ? . 4_755
C(14) O(4) 3.550(7) ? . .
C(14) N(1) 2.336(8) ? . .
C(14) C(1) 3.597(8) ? . .
C(14) C(4) 2.556(8) ? . .
C(14) C(15) 2.245(9) ? . .
C(14) C(16) 2.241(10) ? . .
C(14) C(17) 3.301(9) ? . .
C(15) O(4) 3.590(8) ? . .
C(15) O(6) 3.346(8) ? . .
C(15) O(7) 3.024(8) ? . .
C(15) O(8) 3.284(14) ? . 1_554
C(15) N(4) 2.375(8) ? . .
C(15) N(5) 3.104(9) ? . .
C(15) N(6) 3.450(8) ? . .
C(15) C(14) 2.245(9) ? . .
C(15) C(17) 2.646(9) ? . .
C(16) Pr(1) 3.588(5) ? . .
C(16) O(3) 2.390(9) ? . .
C(16) O(4) 2.387(8) ? . .
C(16) O(7) 3.359(7) ? . .
C(16) O(9) 3.253(14) ? . 1_554
C(16) O(9) 3.423(14) ? . 4_754
C(16) N(4) 3.590(7) ? . 4_755
C(16) N(5) 2.399(11) ? . .
C(16) N(7) 3.482(14) ? . 1_554
C(16) C(14) 2.241(10) ? . .
C(17) Pr(1) 3.420(6) ? . .
C(17) O(3) 3.521(8) ? . .
C(17) N(4) 2.412(8) ? . .
C(17) N(4) 3.573(8) ? . 4_755
C(17) C(14) 3.301(9) ? . .
C(17) C(15) 2.646(9) ? . .
C(17) C(18) 2.500(10) ? . .
C(17) C(20) 3.010(11) ? . .
C(17) C(21) 3.109(13) ? . .
C(18) O(4) 2.912(9) ? . .
C(18) C(17) 2.500(10) ? . .
C(19) O(7) 3.447(9) ? . .
C(19) N(5) 2.394(10) ? . .
C(19) C(20) 2.504(14) ? . .
C(19) C(21) 2.513(13) ? . .
C(20) O(4) 3.028(10) ? . .
C(20) N(5) 2.437(11) ? . .
C(20) C(17) 3.010(11) ? . .
C(20) C(19) 2.504(14) ? . .
C(20) C(21) 2.589(16) ? . .
C(21) O(4) 3.183(12) ? . .
C(21) N(5) 2.437(13) ? . .
C(21) C(17) 3.109(13) ? . .
C(21) C(19) 2.513(13) ? . .
C(21) C(20) 2.589(16) ? . .

loop_
_geom_torsion_atom_site_label_1
_geom_torsion_atom_site_label_2
_geom_torsion_atom_site_label_3
_geom_torsion_atom_site_label_4
_geom_torsion
_geom_torsion_publ_flag
_geom_torsion_site_symmetry_1
_geom_torsion_site_symmetry_2
_geom_torsion_site_symmetry_3
_geom_torsion_site_symmetry_4
O(2) Pr(1) O(2) C(9) 52.1(5) ? . . 4_755 4_755
O(2) Pr(1) O(2) C(9) 52.1(5) ? 4_755 . . .
O(2) Pr(1) O(4) C(17) 128.2(4) ? . . . .
O(4) Pr(1) O(2) C(9) 156.4(4) ? . . . .
O(2) Pr(1) O(4) C(17) -102.1(5) ? . . 4_755 4_755
O(4) Pr(1) O(2) C(9) -80.8(5) ? 4_755 . . .
O(2) Pr(1) N(1) C(1) 29.0(4) ? . . . .
O(2) Pr(1) N(1) C(5) -158.5(4) ? . . . .
N(1) Pr(1) O(2) C(9) -27.0(5) ? . . . .
O(2) Pr(1) N(1) C(1) -97.8(4) ? . . 4_755 4_755
O(2) Pr(1) N(1) C(5) 74.7(4) ? . . 4_755 4_755
N(1) Pr(1) O(2) C(9) 153.5(5) ? 4_755 . . .
O(2) Pr(1) N(2) C(6) -127.5(4) ? . . . .
O(2) Pr(1) N(2) C(8) 9.1(3) ? . . . .
N(2) Pr(1) O(2) C(9) 6.2(4) ? . . . .
O(2) Pr(1) N(2) C(6) 85.4(4) ? . . 4_755 4_755
O(2) Pr(1) N(2) C(8) -138.1(4) ? . . 4_755 4_755
N(2) Pr(1) O(2) C(9) 91.2(5) ? 4_755 . . .
O(2) Pr(1) N(4) C(14) 111.2(4) ? . . . .
O(2) Pr(1) N(4) C(16) -109.9(4) ? . . . .
N(4) Pr(1) O(2) C(9) -99.2(5) ? . . . .
O(2) Pr(1) N(4) C(14) -47.2(4) ? . . 4_755 4_755
O(2) Pr(1) N(4) C(16) 91.6(3) ? . . 4_755 4_755
N(4) Pr(1) O(2) C(9) -143.6(5) ? 4_755 . . .
O(2) Pr(1) O(4) C(17) -102.1(5) ? 4_755 . . .
O(4) Pr(1) O(2) C(9) -80.8(5) ? . . 4_755 4_755
O(2) Pr(1) O(4) C(17) 128.2(4) ? 4_755 . 4_755 4_755
O(4) Pr(1) O(2) C(9) 156.4(4) ? 4_755 . 4_755 4_755
O(2) Pr(1) N(1) C(1) -97.8(4) ? 4_755 . . .
O(2) Pr(1) N(1) C(5) 74.7(4) ? 4_755 . . .
N(1) Pr(1) O(2) C(9) 153.5(5) ? . . 4_755 4_755
O(2) Pr(1) N(1) C(1) 29.0(4) ? 4_755 . 4_755 4_755
O(2) Pr(1) N(1) C(5) -158.5(4) ? 4_755 . 4_755 4_755
N(1) Pr(1) O(2) C(9) -27.0(5) ? 4_755 . 4_755 4_755
O(2) Pr(1) N(2) C(6) 85.4(4) ? 4_755 . . .
O(2) Pr(1) N(2) C(8) -138.1(4) ? 4_755 . . .
N(2) Pr(1) O(2) C(9) 91.2(5) ? . . 4_755 4_755
O(2) Pr(1) N(2) C(6) -127.5(4) ? 4_755 . 4_755 4_755
O(2) Pr(1) N(2) C(8) 9.1(3) ? 4_755 . 4_755 4_755
N(2) Pr(1) O(2) C(9) 6.2(4) ? 4_755 . 4_755 4_755
O(2) Pr(1) N(4) C(14) -47.2(4) ? 4_755 . . .
O(2) Pr(1) N(4) C(16) 91.6(3) ? 4_755 . . .
N(4) Pr(1) O(2) C(9) -143.6(5) ? . . 4_755 4_755
O(2) Pr(1) N(4) C(14) 111.2(4) ? 4_755 . 4_755 4_755
O(2) Pr(1) N(4) C(16) -109.9(4) ? 4_755 . 4_755 4_755
N(4) Pr(1) O(2) C(9) -99.2(5) ? 4_755 . 4_755 4_755
O(4) Pr(1) O(4) C(17) 29.5(5) ? . . 4_755 4_755
O(4) Pr(1) O(4) C(17) 29.5(5) ? 4_755 . . .
O(4) Pr(1) N(1) C(1) -153.6(4) ? . . . .
O(4) Pr(1) N(1) C(5) 18.9(4) ? . . . .
N(1) Pr(1) O(4) C(17) -48.4(5) ? . . . .
O(4) Pr(1) N(1) C(1) 84.5(4) ? . . 4_755 4_755
O(4) Pr(1) N(1) C(5) -103.0(4) ? . . 4_755 4_755
N(1) Pr(1) O(4) C(17) 131.1(5) ? 4_755 . . .
O(4) Pr(1) N(2) C(6) 101.7(4) ? . . . .
O(4) Pr(1) N(2) C(8) -121.7(4) ? . . . .
N(2) Pr(1) O(4) C(17) -119.3(5) ? . . . .
O(4) Pr(1) N(2) C(6) -53.1(4) ? . . 4_755 4_755
O(4) Pr(1) N(2) C(8) 83.5(4) ? . . 4_755 4_755
N(2) Pr(1) O(4) C(17) -164.9(5) ? 4_755 . . .
O(4) Pr(1) N(4) C(14) -121.1(4) ? . . . .
O(4) Pr(1) N(4) C(16) 17.7(3) ? . . . .
N(4) Pr(1) O(4) C(17) -14.1(4) ? . . . .
O(4) Pr(1) N(4) C(14) 93.4(4) ? . . 4_755 4_755
O(4) Pr(1) N(4) C(16) -127.7(4) ? . . 4_755 4_755
N(4) Pr(1) O(4) C(17) 67.6(5) ? 4_755 . . .
O(4) Pr(1) N(1) C(1) 84.5(4) ? 4_755 . . .
O(4) Pr(1) N(1) C(5) -103.0(4) ? 4_755 . . .
N(1) Pr(1) O(4) C(17) 131.1(5) ? . . 4_755 4_755
O(4) Pr(1) N(1) C(1) -153.6(4) ? 4_755 . 4_755 4_755
O(4) Pr(1) N(1) C(5) 18.9(4) ? 4_755 . 4_755 4_755
N(1) Pr(1) O(4) C(17) -48.4(5) ? 4_755 . 4_755 4_755
O(4) Pr(1) N(2) C(6) -53.1(4) ? 4_755 . . .
O(4) Pr(1) N(2) C(8) 83.5(4) ? 4_755 . . .
N(2) Pr(1) O(4) C(17) -164.9(5) ? . . 4_755 4_755
O(4) Pr(1) N(2) C(6) 101.7(4) ? 4_755 . 4_755 4_755
O(4) Pr(1) N(2) C(8) -121.7(4) ? 4_755 . 4_755 4_755
N(2) Pr(1) O(4) C(17) -119.3(5) ? 4_755 . 4_755 4_755
O(4) Pr(1) N(4) C(14) 93.4(4) ? 4_755 . . .
O(4) Pr(1) N(4) C(16) -127.7(4) ? 4_755 . . .
N(4) Pr(1) O(4) C(17) 67.6(5) ? . . 4_755 4_755
O(4) Pr(1) N(4) C(14) -121.1(4) ? 4_755 . 4_755 4_755
O(4) Pr(1) N(4) C(16) 17.7(3) ? 4_755 . 4_755 4_755
N(4) Pr(1) O(4) C(17) -14.1(4) ? 4_755 . 4_755 4_755
N(1) Pr(1) N(1) C(1) 146(16) ? . . 4_755 4_755
N(1) Pr(1) N(1) C(5) -42(16) ? . . 4_755 4_755
N(1) Pr(1) N(1) C(1) 146(16) ? 4_755 . . .
N(1) Pr(1) N(1) C(5) -42(16) ? 4_755 . . .
N(1) Pr(1) N(2) C(6) 17.8(3) ? . . . .
N(1) Pr(1) N(2) C(8) 154.3(4) ? . . . .
N(2) Pr(1) N(1) C(1) -3.8(3) ? . . . .
N(2) Pr(1) N(1) C(5) 168.7(4) ? . . . .
N(1) Pr(1) N(2) C(6) -162.0(3) ? . . 4_755 4_755
N(1) Pr(1) N(2) C(8) -25.5(4) ? . . 4_755 4_755
N(2) Pr(1) N(1) C(1) -65.3(4) ? 4_755 . . .
N(2) Pr(1) N(1) C(5) 107.2(4) ? 4_755 . . .
N(1) Pr(1) N(4) C(14) 22.2(4) ? . . . .
N(1) Pr(1) N(4) C(16) 161.0(4) ? . . . .
N(4) Pr(1) N(1) C(1) 172.1(4) ? . . . .
N(4) Pr(1) N(1) C(5) -15.4(4) ? . . . .
N(1) Pr(1) N(4) C(14) -158.0(4) ? . . 4_755 4_755
N(1) Pr(1) N(4) C(16) -19.2(4) ? . . 4_755 4_755
N(4) Pr(1) N(1) C(1) 119.1(4) ? 4_755 . . .
N(4) Pr(1) N(1) C(5) -68.4(4) ? 4_755 . . .
N(1) Pr(1) N(2) C(6) -162.0(3) ? 4_755 . . .
N(1) Pr(1) N(2) C(8) -25.5(4) ? 4_755 . . .
N(2) Pr(1) N(1) C(1) -65.3(4) ? . . 4_755 4_755
N(2) Pr(1) N(1) C(5) 107.2(4) ? . . 4_755 4_755
N(1) Pr(1) N(2) C(6) 17.8(3) ? 4_755 . 4_755 4_755
N(1) Pr(1) N(2) C(8) 154.3(4) ? 4_755 . 4_755 4_755
N(2) Pr(1) N(1) C(1) -3.8(3) ? 4_755 . 4_755 4_755
N(2) Pr(1) N(1) C(5) 168.7(4) ? 4_755 . 4_755 4_755
N(1) Pr(1) N(4) C(14) -158.0(4) ? 4_755 . . .
N(1) Pr(1) N(4) C(16) -19.2(4) ? 4_755 . . .
N(4) Pr(1) N(1) C(1) 119.1(4) ? . . 4_755 4_755
N(4) Pr(1) N(1) C(5) -68.4(4) ? . . 4_755 4_755
N(1) Pr(1) N(4) C(14) 22.2(4) ? 4_755 . 4_755 4_755
N(1) Pr(1) N(4) C(16) 161.0(4) ? 4_755 . 4_755 4_755
N(4) Pr(1) N(1) C(1) 172.1(4) ? 4_755 . 4_755 4_755
N(4) Pr(1) N(1) C(5) -15.4(4) ? 4_755 . 4_755 4_755
N(2) Pr(1) N(2) C(6) 146.7(4) ? . . 4_755 4_755
N(2) Pr(1) N(2) C(8) -76.8(4) ? . . 4_755 4_755
N(2) Pr(1) N(2) C(6) 146.7(4) ? 4_755 . . .
N(2) Pr(1) N(2) C(8) -76.8(4) ? 4_755 . . .
N(2) Pr(1) N(4) C(14) 26.5(5) ? . . . .
N(2) Pr(1) N(4) C(16) 165.4(3) ? . . . .
N(4) Pr(1) N(2) C(6) 13.5(4) ? . . . .
N(4) Pr(1) N(2) C(8) 150.0(3) ? . . . .
N(2) Pr(1) N(4) C(14) -82.4(4) ? . . 4_755 4_755
N(2) Pr(1) N(4) C(16) 56.5(4) ? . . 4_755 4_755
N(4) Pr(1) N(2) C(6) -87.1(4) ? 4_755 . . .
N(4) Pr(1) N(2) C(8) 49.5(4) ? 4_755 . . .
N(2) Pr(1) N(4) C(14) -82.4(4) ? 4_755 . . .
N(2) Pr(1) N(4) C(16) 56.5(4) ? 4_755 . . .
N(4) Pr(1) N(2) C(6) -87.1(4) ? . . 4_755 4_755
N(4) Pr(1) N(2) C(8) 49.5(4) ? . . 4_755 4_755
N(2) Pr(1) N(4) C(14) 26.5(5) ? 4_755 . 4_755 4_755
N(2) Pr(1) N(4) C(16) 165.4(3) ? 4_755 . 4_755 4_755
N(4) Pr(1) N(2) C(6) 13.5(4) ? 4_755 . 4_755 4_755
N(4) Pr(1) N(2) C(8) 150.0(3) ? 4_755 . 4_755 4_755
N(4) Pr(1) N(4) C(14) 156.1(4) ? . . 4_755 4_755
N(4) Pr(1) N(4) C(16) -65.0(3) ? . . 4_755 4_755
N(4) Pr(1) N(4) C(14) 156.1(4) ? 4_755 . . .
N(4) Pr(1) N(4) C(16) -65.0(3) ? 4_755 . . .
C(6) O(1) C(7) C(8) -1.1(6) ? . . . .
C(7) O(1) C(6) N(2) -0.1(5) ? . . . .
C(7) O(1) C(6) C(1) 175.7(5) ? . . . .
Pr(1) O(2) C(9) N(3) 161.2(4) ? . . . .
Pr(1) O(2) C(9) C(8) -19.2(7) ? . . . .
C(14) O(3) C(15) C(16) -1.1(6) ? . . . .
C(15) O(3) C(14) N(4) -0.7(7) ? . . . .
C(15) O(3) C(14) C(5) 175.0(5) ? . . . .
Pr(1) O(4) C(17) N(5) -168.8(5) ? . . . .
Pr(1) O(4) C(17) C(16) 8.7(8) ? . . . .
O(9) O(9) N(7) O(8) -63(26) ? 4_755 . . .
O(9) O(9) N(7) O(10) 111(25) ? 4_755 . . .
N(7) O(9) O(9) N(7) -20(35) ? . . 4_755 4_755
Pr(1) N(1) C(1) C(2) 171.4(4) ? . . . .
Pr(1) N(1) C(1) C(6) -8.0(6) ? . . . .
Pr(1) N(1) C(5) C(4) -171.3(4) ? . . . .
Pr(1) N(1) C(5) C(14) 8.3(6) ? . . . .
C(1) N(1) C(5) C(4) 1.3(8) ? . . . .
C(1) N(1) C(5) C(14) -179.1(5) ? . . . .
C(5) N(1) C(1) C(2) -1.2(8) ? . . . .
C(5) N(1) C(1) C(6) 179.4(5) ? . . . .
Pr(1) N(2) C(6) O(1) 143.9(4) ? . . . .
Pr(1) N(2) C(6) C(1) -31.8(7) ? . . . .
Pr(1) N(2) C(8) C(7) -142.2(4) ? . . . .
Pr(1) N(2) C(8) C(9) -18.8(5) ? . . . .
C(6) N(2) C(8) C(7) -1.8(6) ? . . . .
C(6) N(2) C(8) C(9) 121.6(5) ? . . . .
C(8) N(2) C(6) O(1) 1.3(7) ? . . . .
C(8) N(2) C(6) C(1) -174.3(5) ? . . . .
C(9) N(3) C(10) C(11) 60.4(12) ? . . . .
C(9) N(3) C(10) C(12) -176.6(6) ? . . . .
C(9) N(3) C(10) C(13) -62.4(9) ? . . . .
C(10) N(3) C(9) O(2) 1.4(10) ? . . . .
C(10) N(3) C(9) C(8) -178.2(6) ? . . . .
Pr(1) N(4) C(14) O(3) 146.1(4) ? . . . .
Pr(1) N(4) C(14) C(5) -29.5(7) ? . . . .
Pr(1) N(4) C(16) C(15) -145.2(4) ? . . . .
Pr(1) N(4) C(16) C(17) -20.1(5) ? . . . .
C(14) N(4) C(16) C(15) -2.7(6) ? . . . .
C(14) N(4) C(16) C(17) 122.4(5) ? . . . .
C(16) N(4) C(14) O(3) 2.4(7) ? . . . .
C(16) N(4) C(14) C(5) -173.3(5) ? . . . .
C(17) N(5) C(18) C(19) 173.0(7) ? . . . .
C(17) N(5) C(18) C(20) 56.7(11) ? . . . .
C(17) N(5) C(18) C(21) -68.3(10) ? . . . .
C(18) N(5) C(17) O(4) 3.0(12) ? . . . .
C(18) N(5) C(17) C(16) -174.6(6) ? . . . .
N(1) C(1) C(2) C(3) -0.8(9) ? . . . .
N(1) C(1) C(6) O(1) -149.1(5) ? . . . .
N(1) C(1) C(6) N(2) 26.6(8) ? . . . .
C(2) C(1) C(6) O(1) 31.5(9) ? . . . .
C(2) C(1) C(6) N(2) -152.7(6) ? . . . .
C(6) C(1) C(2) C(3) 178.5(6) ? . . . .
C(1) C(2) C(3) C(4) 2.7(9) ? . . . .
C(2) C(3) C(4) C(5) -2.6(9) ? . . . .
C(3) C(4) C(5) N(1) 0.6(9) ? . . . .
C(3) C(4) C(5) C(14) -179.0(5) ? . . . .
N(1) C(5) C(14) O(3) -161.8(5) ? . . . .
N(1) C(5) C(14) N(4) 13.7(8) ? . . . .
C(4) C(5) C(14) O(3) 17.8(9) ? . . . .
C(4) C(5) C(14) N(4) -166.6(6) ? . . . .
O(1) C(7) C(8) N(2) 1.7(6) ? . . . .
O(1) C(7) C(8) C(9) -113.9(5) ? . . . .
N(2) C(8) C(9) O(2) 22.8(7) ? . . . .
N(2) C(8) C(9) N(3) -157.6(5) ? . . . .
C(7) C(8) C(9) O(2) 137.3(6) ? . . . .
C(7) C(8) C(9) N(3) -43.1(8) ? . . . .
O(3) C(15) C(16) N(4) 2.3(6) ? . . . .
O(3) C(15) C(16) C(17) -115.1(6) ? . . . .
N(4) C(16) C(17) O(4) 7.6(7) ? . . . .
N(4) C(16) C(17) N(5) -174.6(5) ? . . . .
C(15) C(16) C(17) O(4) 122.6(6) ? . . . .
C(15) C(16) C(17) N(5) -59.7(8) ? . . . .
